data_8101153
loop_
_publ_author_name
'Z\"urcher, Fabio'
'Wengert, Steffen'
'Nesper, Reinhard'

_publ_section_title
;
Crystal structure of barium dimagnesium dilithium disilicide, BaMg~2~Li~2~Si~2~, 
and of barium dimagnesium dilithium digermanide, BaLi~2~Mg~2~Ge~2~
;
_journal_issue 4
_journal_name_full 'Zeitschrift f\"ur Kristallographie - New Crystal Structures'
_journal_page_first 503
_journal_page_last 504
_journal_volume 216
_journal_year 2001
_chemical_formula_moiety BaMg2Li2Ge2
_chemical_formula_sum 'Ba Ge2 Li2 Mg2'
_chemical_formula_weight 345.02
_space_group_IT_number 166
_symmetry_cell_setting trigonal
_symmetry_space_group_name_Hall '-R 3 2"'
_symmetry_space_group_name_H-M 'R -3 m :H'
_cell_angle_alpha 90.00
_cell_angle_beta 90.00
_cell_angle_gamma 120.00
_cell_formula_units_Z 3
_cell_length_a 4.607(2)
_cell_length_b 4.607(2)
_cell_length_c 26.14(1)
_cell_measurement_temperature 298(2)
_cell_volume 480.5(3)
_diffrn_ambient_temperature 298(2)
_exptl_crystal_density_diffrn 3.577
_refine_ls_R_factor_obs 0.0189
_refine_ls_wR_factor_obs 0.0535
_cod_original_sg_symbol_H-M 'R -3 m'
_cod_database_code 8101153

loop_
_symmetry_equiv_pos_as_xyz
'x, y, z'
'-y, x-y, z'
'-x+y, -x, z'
'y, x, -z'
'x-y, -y, -z'
'-x, -x+y, -z'
'x+2/3, y+1/3, z+1/3'
'-y+2/3, x-y+1/3, z+1/3'
'-x+y+2/3, -x+1/3, z+1/3'
'y+2/3, x+1/3, -z+1/3'
'x-y+2/3, -y+1/3, -z+1/3'
'-x+2/3, -x+y+1/3, -z+1/3'
'x+1/3, y+2/3, z+2/3'
'-y+1/3, x-y+2/3, z+2/3'
'-x+y+1/3, -x+2/3, z+2/3'
'y+1/3, x+2/3, -z+2/3'
'x-y+1/3, -y+2/3, -z+2/3'
'-x+1/3, -x+y+2/3, -z+2/3'
'-x, -y, -z'
'y, -x+y, -z'
'x-y, x, -z'
'-y, -x, z'
'-x+y, y, z'
'x, x-y, z'
'-x+2/3, -y+1/3, -z+1/3'
'y+2/3, -x+y+1/3, -z+1/3'
'x-y+2/3, x+1/3, -z+1/3'
'-y+2/3, -x+1/3, z+1/3'
'-x+y+2/3, y+1/3, z+1/3'
'x+2/3, x-y+1/3, z+1/3'
'-x+1/3, -y+2/3, -z+2/3'
'y+1/3, -x+y+2/3, -z+2/3'
'x-y+1/3, x+2/3, -z+2/3'
'-y+1/3, -x+2/3, z+2/3'
'-x+y+1/3, y+2/3, z+2/3'
'x+1/3, x-y+2/3, z+2/3'

loop_
_atom_site_aniso_label
_atom_site_aniso_U_11
_atom_site_aniso_U_22
_atom_site_aniso_U_33
_atom_site_aniso_U_23
_atom_site_aniso_U_13
_atom_site_aniso_U_12
Ba 0.0210(3) 0.0210(3) 0.0140(3) 0.000 0.000 0.01049(14)
Mg 0.0201(6) 0.0201(6) 0.0161(8) 0.000 0.000 0.0101(3)
Li 0.019(3) 0.019(3) 0.036(6) 0.000 0.000 0.0096(14)
Ge 0.0148(3) 0.0148(3) 0.0144(3) 0.000 0.000 0.00740(15)

loop_
_atom_site_label
_atom_site_type_symbol
_atom_site_fract_x
_atom_site_fract_y
_atom_site_fract_z
_atom_site_U_iso_or_equiv
_atom_site_thermal_displace_type
_atom_site_occupancy
_atom_site_calc_flag
_atom_site_refinement_flags
_atom_site_disorder_group
Ba Ba 0.0000 0.0000 0.0000 0.0187(3) Uani 1 d S .
Mg Mg 0.0000 0.0000 0.86435(9) 0.0188(5) Uani 1 d S .
Li Li 0.0000 0.0000 0.4296(5) 0.025(2) Uani 1 d S .
Ge Ge 0.0000 0.0000 0.75706(2) 0.0147(3) Uani 1 d S .

loop_
_geom_bond_atom_site_label_1
_geom_bond_atom_site_label_2
_geom_bond_distance
_geom_bond_site_symmetry_2
_geom_bond_publ_flag
Ba Mg 3.546(2) 19_556 ?
Ba Mg 3.546(2) 1_554 ?
Ba Ge 3.5579(4) 31_445 ?
Ba Ge 3.5579(4) 7_554 ?
Ba Ge 3.5579(4) 31 ?
Ba Ge 3.5579(4) 7_444 ?
Ba Ge 3.5580(4) 31_545 ?
Ba Ge 3.5580(4) 7_454 ?
Ba Li 3.662(8) 25_445 ?
Ba Li 3.662(8) 13_554 ?
Ba Li 3.662(8) 25 ?
Ba Li 3.662(8) 13_444 ?
Ba Li 3.662(8) 13_544 ?
Ba Li 3.662(8) 25_455 ?
Ba Ba 4.6074(3) 1_445 ?
Ba Ba 4.6074(3) 1_665 ?
Ba Ba 4.6074(3) 1_565 ?
Ba Ba 4.6074(3) 1_655 ?
Ba Ba 4.6074(3) 1_455 ?
Ba Ba 4.6074(3) 1_545 ?
Mg Ge 2.804(2) . ?
Mg Li 2.852(4) 25_556 ?
Mg Li 2.852(4) 25_446 ?
Mg Li 2.852(4) 25_456 ?
Mg Ge 2.9112(10) 31_556 ?
Mg Ge 2.9112(10) 31_446 ?
Mg Ge 2.9113(10) 31_546 ?
Mg Mg 3.115(2) 31_446 ?
Mg Mg 3.115(2) 31_556 ?
Mg Mg 3.115(2) 31_546 ?
Mg Ba 3.546(2) 1_556 ?
Mg Li 3.755(9) 7_445 ?
Mg Li 3.755(9) 7 ?
Mg Li 3.755(9) 7_455 ?
Mg Mg 4.6074(3) 1_665 ?
Mg Mg 4.6074(3) 1_445 ?
Mg Mg 4.6074(3) 1_455 ?
Mg Mg 4.6074(3) 1_565 ?
Mg Mg 4.6074(3) 1_545 ?
Mg Mg 4.6074(3) 1_655 ?
Li Ge 2.6645(7) 13_444 ?
Li Ge 2.6645(7) 13_554 ?
Li Ge 2.6645(7) 13_544 ?
Li Mg 2.852(4) 25_556 ?
Li Mg 2.852(4) 25_446 ?
Li Mg 2.852(4) 25_456 ?
Li Ba 3.662(8) 7_445 ?
Li Ba 3.662(8) 7 ?
Li Ba 3.662(8) 7_455 ?
Li Li 3.68(2) 19_556 ?
Li Mg 3.755(9) 13_554 ?
Li Mg 3.755(9) 13_444 ?
Li Mg 3.755(9) 13_544 ?
Li Li 4.6074(3) 1_445 ?
Li Li 4.6074(3) 1_665 ?
Li Li 4.6074(3) 1_545 ?
Li Li 4.6074(3) 1_565 ?
Li Li 4.6074(3) 1_655 ?
Li Li 4.6074(3) 1_455 ?
Li Ge 4.666(10) 25_556 ?
Ge Li 2.6645(8) 7 ?
Ge Li 2.6645(7) 7_445 ?
Ge Li 2.6645(7) 7_455 ?
Ge Mg 2.9112(10) 31_556 ?
Ge Mg 2.9112(10) 31_446 ?
Ge Mg 2.9112(10) 31_546 ?
Ge Ba 3.5580(4) 13_445 ?
Ge Ba 3.5580(4) 13 ?
Ge Ba 3.5580(4) 13_545 ?
Ge Ge 4.6074(3) 1_665 ?
Ge Ge 4.6074(3) 1_445 ?
Ge Ge 4.6074(3) 1_565 ?
Ge Ge 4.6074(3) 1_655 ?
Ge Ge 4.6074(3) 1_455 ?
Ge Ge 4.6074(3) 1_545 ?
Ge Li 4.666(10) 25_556 ?
Ge Li 4.666(10) 25_446 ?
Ge Li 4.666(10) 25_456 ?
Ge Ge 4.7930(10) 31_556 ?
